data_1545313
loop_
_publ_author_name
'Liu, YuShuang'
'Luo, Yu Hui'
'Li, Li'
'Zhang, Hong'

_publ_section_title
;
 An electron-transfer photochromic crystalline MOF accompanying
 photoswitchable luminescence in a host--guest system
;
_journal_name_full 'Photochem. Photobiol. Sci.'
_journal_paper_doi 10.1039/C7PP00002B
_journal_year 2017
_chemical_formula_moiety 'C20 H4 O16 Zn3, 2(C2 H8 N)'
_chemical_formula_sum 'C24 H20 N2 O16 Zn3'
_chemical_formula_weight 788.59
_space_group_crystal_system orthorhombic
_space_group_IT_number 62
_space_group_name_Hall '-P 2ac 2n'
_space_group_name_H-M_alt 'P n m a'
_symmetry_space_group_name_Hall '-P 2ac 2n'
_symmetry_space_group_name_H-M 'P n m a'
_atom_sites_solution_hydrogens mixed
_audit_creation_date 2016-09-14
_audit_creation_method
;
Olex2 1.2-beta
(compiled 2016.09.09 svn.r3337 for OlexSys, GUI svn.r5227)
;
_audit_update_record
;
2016-09-18 deposited with the CCDC.
2017-02-22 downloaded from the CCDC.
;
_cell_angle_alpha 90
_cell_angle_beta 90
_cell_angle_gamma 90
_cell_formula_units_Z 8
_cell_length_a 14.3929(6)
_cell_length_b 17.8516(8)
_cell_length_c 26.7111(11)
_cell_measurement_reflns_used 3984
_cell_measurement_temperature 293.15
_cell_measurement_theta_max 29.2025
_cell_measurement_theta_min 2.9256
_cell_volume 6863.1(5)
_computing_cell_refinement
;
CrysAlisPro, Agilent Technologies,
Version 1.171.36.21 (release 14-08-2012 CrysAlis171 .NET)
(compiled Sep 14 2012,17:21:16)
;
_computing_data_collection
;
CrysAlisPro, Agilent Technologies,
Version 1.171.36.21 (release 14-08-2012 CrysAlis171 .NET)
(compiled Sep 14 2012,17:21:16)
;
_computing_data_reduction
;
CrysAlisPro, Agilent Technologies,
Version 1.171.36.21 (release 14-08-2012 CrysAlis171 .NET)
(compiled Sep 14 2012,17:21:16)
;
_computing_molecular_graphics 'Olex2 (Dolomanov et al., 2009)'
_computing_publication_material 'Olex2 (Dolomanov et al., 2009)'
_computing_structure_refinement 'ShelXL (Sheldrick, 2015)'
_diffrn_ambient_temperature 293.15
_diffrn_detector_area_resol_mean 10.2375
_diffrn_measured_fraction_theta_full 0.996
_diffrn_measured_fraction_theta_max 0.993
_diffrn_measurement_details
;
#__ type_ start__ end____ width___ exp.time_
  1 omega   36.00   82.00   1.0000   45.0500
omega____ theta____ kappa____ phi______ frames
    -       11.9127    0.0000  -30.0000 46

#__ type_ start__ end____ width___ exp.time_
  2 omega  -65.00    0.00   1.0000   45.0500
omega____ theta____ kappa____ phi______ frames
    -       11.9127    0.0000  -30.0000 65
;
_diffrn_measurement_device_type 'Xcalibur, Ruby, Gemini ultra'
_diffrn_measurement_method '\w scans'
_diffrn_orient_matrix_UB_11 -0.0352142000
_diffrn_orient_matrix_UB_12 -0.0145238000
_diffrn_orient_matrix_UB_13 0.0158437000
_diffrn_orient_matrix_UB_21 -0.0150056000
_diffrn_orient_matrix_UB_22 0.0369808000
_diffrn_orient_matrix_UB_23 0.0054544000
_diffrn_orient_matrix_UB_31 -0.0310240000
_diffrn_orient_matrix_UB_32 -0.0013883000
_diffrn_orient_matrix_UB_33 -0.0205883000
_diffrn_radiation_monochromator graphite
_diffrn_radiation_type MoK\a
_diffrn_radiation_wavelength 0.71073
_diffrn_reflns_av_R_equivalents 0.0557
_diffrn_reflns_av_unetI/netI 0.0754
_diffrn_reflns_Laue_measured_fraction_full 0.996
_diffrn_reflns_Laue_measured_fraction_max 0.993
_diffrn_reflns_limit_h_max 14
_diffrn_reflns_limit_h_min -17
_diffrn_reflns_limit_k_max 22
_diffrn_reflns_limit_k_min -17
_diffrn_reflns_limit_l_max 32
_diffrn_reflns_limit_l_min -27
_diffrn_reflns_number 18081
_diffrn_reflns_point_group_measured_fraction_full 0.996
_diffrn_reflns_point_group_measured_fraction_max 0.993
_diffrn_reflns_theta_full 25.242
_diffrn_reflns_theta_max 26.370
_diffrn_reflns_theta_min 2.931
_diffrn_source 'Enhance (Mo) X-ray Source'
_exptl_absorpt_coefficient_mu 2.148
_exptl_absorpt_correction_T_max 1.00000
_exptl_absorpt_correction_T_min 0.75178
_exptl_absorpt_correction_type multi-scan
_exptl_absorpt_process_details
;
CrysAlisPro, Agilent Technologies,
Version 1.171.36.21 (release 14-08-2012 CrysAlis171 .NET)
(compiled Sep 14 2012,17:21:16)
Empirical absorption correction using spherical harmonics,
 implemented in SCALE3 ABSPACK scaling algorithm.
;
_exptl_crystal_colour colourless
_exptl_crystal_colour_primary colourless
_exptl_crystal_density_diffrn 1.526
_exptl_crystal_description block
_exptl_crystal_F_000 3168
_refine_diff_density_max 1.412
_refine_diff_density_min -0.957
_refine_diff_density_rms 0.129
_refine_ls_extinction_method none
_refine_ls_goodness_of_fit_ref 1.024
_refine_ls_hydrogen_treatment constr
_refine_ls_matrix_type full
_refine_ls_number_parameters 421
_refine_ls_number_reflns 7193
_refine_ls_number_restraints 46
_refine_ls_restrained_S_all 1.044
_refine_ls_R_factor_all 0.0819
_refine_ls_R_factor_gt 0.0535
_refine_ls_shift/su_max 0.001
_refine_ls_shift/su_mean 0.000
_refine_ls_structure_factor_coef Fsqd
_refine_ls_weighting_details 'w=1/[\s^2^(Fo^2^)+(0.0823P)^2^+0.8748P] where P=(Fo^2^+2Fc^2^)/3'
_refine_ls_weighting_scheme calc
_refine_ls_wR_factor_gt 0.1393
_refine_ls_wR_factor_ref 0.1558
_reflns_Friedel_coverage 0.000
_reflns_number_gt 5019
_reflns_number_total 7193
_reflns_threshold_expression 'I > 2\s(I)'
_cod_data_source_file c7pp00002b2.cif
_cod_data_source_block 160316-zh04-lbb_sq
_cod_database_code 1545313
_shelx_space_group_comment
;
The symmetry employed for this shelxl refinement is uniquely defined
by the following loop, which should always be used as a source of
symmetry information in preference to the above space-group names.
They are only intended as comments.
;
_reflns_odcompleteness_completeness 99.14
_reflns_odcompleteness_iscentric 1
_reflns_odcompleteness_theta 26.32
_olex2_refinement_description
;
1. Fixed Uiso
 At 1.2 times of:
  All C(H) groups, All N(H,H) groups
 At 1.5 times of:
  All C(H,H,H) groups
2. Restrained distances
 N3-C28
 1.4 with sigma of 0.02
 N2-C26
 1.4 with sigma of 0.02
 N2-C27
 1.4 with sigma of 0.02
 C26-C27
 2.3 with sigma of 0.02
3. Uiso/Uaniso restraints and constraints
Uanis(C28) \\sim Ueq, Uanis(N3) \\sim Ueq: with sigma of 0.01 and sigma for
terminal atoms of 0.01
Uanis(N2) \\sim Ueq, Uanis(C26) \\sim Ueq, Uanis(C27) \\sim Ueq: with sigma of
0.01 and sigma for terminal atoms of 0.01
4. Rigid body (RIGU) restrains
 N3, C28
 with sigma for 1-2 distances of 0.004 and sigma for 1-3 distances of 0.004
 N2, C26, C27
 with sigma for 1-2 distances of 0.004 and sigma for 1-3 distances of 0.004
5. Others
 Fixed Sof: H2A(0.5) H2B(0.5) H26A(0.5) H26B(0.5) H26C(0.5) H27A(0.5)
 H27B(0.5) H27C(0.5)
6.a Riding coordinates:
 C24(H24A,H24B,H24C), C25(H25A,H25B,H25C), C26(H26A,H26B,H26C), C27(H27A,H27B,
 H27C), C28(H28A,H28B,H28C)
6.b Secondary CH2 refined with riding coordinates:
 N1(H1A,H1B), N2(H2A,H2B), N3(H3A,H3B)
6.c Aromatic/amide H refined with riding coordinates:
 C3(H3), C11(H11), C12(H12), C16(H16), C17(H17), C22(H22), C23(H23)
;
_shelx_shelxl_version_number 2014/7
_olex2_submission_special_instructions 'No special instructions were received'

loop_
_space_group_symop_operation_xyz
'x, y, z'
'-x+1/2, -y, z+1/2'
'x+1/2, -y+1/2, -z+1/2'
'-x, y+1/2, -z'
'-x, -y, -z'
'x-1/2, y, -z-1/2'
'-x-1/2, y-1/2, z-1/2'
'x, -y-1/2, z'

loop_
_atom_site_label
_atom_site_type_symbol
_atom_site_fract_x
_atom_site_fract_y
_atom_site_fract_z
_atom_site_U_iso_or_equiv
_atom_site_adp_type
_atom_site_occupancy
_atom_site_site_symmetry_order
_atom_site_calc_flag
_atom_site_refinement_flags_posn
_atom_site_refinement_flags_adp
_atom_site_refinement_flags_occupancy
_atom_site_disorder_assembly
_atom_site_disorder_group
Zn1 Zn 0.56416(4) 0.47132(3) 0.70404(2) 0.01635(16) Uani 1 1 d . . . . .
Zn2 Zn 0.75417(4) 0.53592(3) 0.34199(2) 0.01638(16) Uani 1 1 d . . . . .
Zn3 Zn 0.86657(4) 0.45782(3) 0.44410(2) 0.02136(17) Uani 1 1 d . . . . .
O1 O 0.5426(3) 0.4966(3) 0.63409(13) 0.0388(10) Uani 1 1 d . . . . .
O2 O 0.4912(4) 0.3845(3) 0.61425(17) 0.0617(14) Uani 1 1 d . . . . .
O3 O 0.6656(3) 0.4959(3) 0.39668(13) 0.0378(10) Uani 1 1 d . . . . .
O4 O 0.8042(3) 0.4368(2) 0.32442(13) 0.0325(9) Uani 1 1 d . . . . .
O5 O 0.8822(3) 0.3876(2) 0.38887(14) 0.0430(11) Uani 1 1 d . . . . .
O6 O 0.7412(3) 0.4753(3) 0.46711(16) 0.0522(14) Uani 1 1 d . . . . .
O7 O 0.9193(3) 0.4013(2) 0.49837(13) 0.0327(9) Uani 1 1 d . . . . .
O8 O 1.0578(3) 0.4200(3) 0.4658(2) 0.0631(14) Uani 1 1 d . . . . .
O9 O 1.0827(3) 0.4471(2) 0.57753(16) 0.0365(10) Uani 1 1 d . . . . .
O10 O 1.2008(3) 0.3848(2) 0.61193(14) 0.0353(9) Uani 1 1 d . . . . .
O11 O 0.9463(3) 0.43349(19) 0.24126(13) 0.0278(8) Uani 1 1 d . . . . .
O12 O 0.8134(3) 0.4038(3) 0.20426(17) 0.0566(13) Uani 1 1 d . . . . .
O13 O 0.4806(2) 0.39065(19) 0.73022(13) 0.0244(8) Uani 1 1 d . . . . .
O14 O 0.3556(2) 0.44775(19) 0.70171(12) 0.0211(8) Uani 1 1 d . . . . .
O15 O 0.1605(2) 0.4225(2) 0.71520(14) 0.0322(9) Uani 1 1 d . . . . .
O16 O 0.1743(2) 0.4021(2) 0.79566(13) 0.0297(9) Uani 1 1 d . . . . .
C1 C 0.5095(4) 0.4507(4) 0.6041(2) 0.0366(14) Uani 1 1 d . . . . .
C2 C 0.5013(4) 0.4772(4) 0.55040(19) 0.0364(15) Uani 1 1 d . . . . .
C3 C 0.5793(4) 0.4749(4) 0.52131(19) 0.0370(16) Uani 1 1 d . . . . .
H3 H 0.6346 0.4591 0.5359 0.044 Uiso 1 1 calc R . . . .
C4 C 0.5804(4) 0.4950(4) 0.47105(18) 0.0315(13) Uani 1 1 d . . . . .
C5 C 0.6690(4) 0.4880(3) 0.44238(19) 0.0275(12) Uani 1 1 d . . . . .
C6 C 0.8510(3) 0.3874(3) 0.34508(19) 0.0230(11) Uani 1 1 d . . . . .
C7 C 1.0053(4) 0.3871(3) 0.4939(2) 0.0283(12) Uani 1 1 d . . . . .
C8 C 1.0375(3) 0.3177(3) 0.5214(2) 0.0260(12) Uani 1 1 d . . . . .
C9 C 1.0961(4) 0.3175(3) 0.56182(19) 0.0235(11) Uani 1 1 d . . . . .
C10 C 1.1302(4) 0.3884(3) 0.5853(2) 0.0284(12) Uani 1 1 d . . . . .
C11 C 1.1255(5) 0.2500 0.5821(3) 0.0276(17) Uani 1 2 d S T P . .
H11 H 1.1652 0.2500 0.6096 0.033 Uiso 1 2 calc RS T P . .
C12 C 1.0087(5) 0.2500 0.5011(3) 0.0326(19) Uani 1 2 d S T P . .
H12 H 0.9694 0.2500 0.4735 0.039 Uiso 1 2 calc RS T P . .
C13 C 0.8687(3) 0.3180(3) 0.31526(17) 0.0189(10) Uani 1 1 d . . . . .
C14 C 0.8747(3) 0.3183(3) 0.26298(18) 0.0206(11) Uani 1 1 d . . . . .
C15 C 0.8763(4) 0.3907(3) 0.23377(19) 0.0275(12) Uani 1 1 d . . . . .
C16 C 0.8795(5) 0.2500 0.2374(3) 0.0269(17) Uani 1 2 d S T P . .
H16 H 0.8859 0.2500 0.2028 0.032 Uiso 1 2 calc RS T P . .
C17 C 0.8669(5) 0.2500 0.3402(3) 0.0213(15) Uani 1 2 d S T P . .
H17 H 0.8644 0.2500 0.3750 0.026 Uiso 1 2 calc RS T P . .
C18 C 0.3962(3) 0.3901(3) 0.71842(16) 0.0173(10) Uani 1 1 d . . . . .
C19 C 0.3434(3) 0.3184(3) 0.72577(17) 0.0177(10) Uani 1 1 d . . . . .
C20 C 0.2519(3) 0.3178(3) 0.74116(17) 0.0168(10) Uani 1 1 d . . . . .
C21 C 0.1931(3) 0.3869(3) 0.75098(19) 0.0204(10) Uani 1 1 d . . . . .
C22 C 0.2070(5) 0.2500 0.7499(3) 0.0219(15) Uani 1 2 d S T P . .
H22 H 0.1462 0.2500 0.7618 0.026 Uiso 1 2 calc RS T P . .
C23 C 0.3898(4) 0.2500 0.7197(2) 0.0167(14) Uani 1 2 d S T P . .
H23 H 0.4526 0.2500 0.7114 0.020 Uiso 1 2 calc RS T P . .
N1 N 1.1115(6) 0.5231(8) 0.3846(4) 0.147(5) Uani 1 1 d . . . . .
H1A H 1.0963 0.5714 0.3845 0.176 Uiso 1 1 calc R . . . .
H1B H 1.0787 0.5015 0.4089 0.176 Uiso 1 1 calc R . . . .
C24 C 1.2043(9) 0.5180(14) 0.3975(5) 0.288(16) Uani 1 1 d . . . . .
H24A H 1.2293 0.4690 0.3914 0.432 Uiso 1 1 d R . . . .
H24B H 1.2095 0.5297 0.4325 0.432 Uiso 1 1 d R . . . .
H24C H 1.2383 0.5543 0.3783 0.432 Uiso 1 1 d R . . . .
C25 C 1.0813(12) 0.4920(15) 0.3384(5) 0.269(14) Uani 1 1 d . . . . .
H25A H 1.1056 0.5220 0.3116 0.404 Uiso 1 1 d R . . . .
H25B H 1.0147 0.4914 0.3367 0.404 Uiso 1 1 d R . . . .
H25C H 1.1045 0.4418 0.3355 0.404 Uiso 1 1 d R . . . .
N2 N 0.443(2) 0.2500 0.5581(11) 0.317(13) Uani 1 2 d DS TU P . .
H2A H 0.4715 0.2095 0.5703 0.381 Uiso 0.5 1 calc R . . . .
H2B H 0.4715 0.2905 0.5703 0.381 Uiso 0.5 1 calc R . . . .
C26 C 0.351(2) 0.2500 0.5712(11) 0.278(13) Uani 1 2 d DS TU P . .
H26A H 0.3203 0.2075 0.5568 0.417 Uiso 0.5 1 d R . . A -1
H26B H 0.3220 0.2952 0.5599 0.417 Uiso 0.5 1 d R . . A -1
H26C H 0.3479 0.2472 0.6070 0.417 Uiso 0.5 1 d R . . A -1
C27 C 0.448(3) 0.2500 0.5036(12) 0.327(15) Uani 1 2 d DS TU P . .
H27A H 0.4942 0.2148 0.4930 0.490 Uiso 0.5 1 d R . . B -1
H27B H 0.4643 0.2992 0.4921 0.490 Uiso 0.5 1 d R . . B -1
H27C H 0.3888 0.2360 0.4897 0.490 Uiso 0.5 1 d R . . B -1
N3 N 0.635(2) 0.2500 0.2573(11) 0.308(13) Uani 1 2 d DS TU P . .
H3A H 0.6937 0.2500 0.2463 0.369 Uiso 1 2 calc RS T P . .
H3B H 0.5959 0.2500 0.2316 0.369 Uiso 1 2 calc RS T P . .
C28 C 0.6147(10) 0.1834(11) 0.2972(6) 0.201(7) Uani 1 1 d D U . . .
H28A H 0.6451 0.1954 0.3282 0.301 Uiso 1 1 d R . . . .
H28B H 0.6405 0.1381 0.2838 0.301 Uiso 1 1 d R . . . .
H28C H 0.5494 0.1767 0.3030 0.301 Uiso 1 1 d R . . . .

loop_
_atom_site_aniso_label
_atom_site_aniso_U_11
_atom_site_aniso_U_22
_atom_site_aniso_U_33
_atom_site_aniso_U_23
_atom_site_aniso_U_13
_atom_site_aniso_U_12
Zn1 0.0194(3) 0.0107(3) 0.0190(3) 0.0005(2) -0.0036(2) -0.0005(2)
Zn2 0.0184(3) 0.0112(3) 0.0196(3) -0.0020(2) -0.0021(2) 0.0024(2)
Zn3 0.0218(3) 0.0188(3) 0.0235(3) 0.0025(2) -0.0009(2) 0.0065(2)
O1 0.038(2) 0.057(3) 0.0219(19) 0.0039(19) -0.0089(18) -0.017(2)
O2 0.099(4) 0.037(3) 0.050(3) 0.004(2) 0.000(3) -0.008(3)
O3 0.025(2) 0.067(3) 0.022(2) 0.0013(19) 0.0042(17) 0.002(2)
O4 0.052(2) 0.0139(18) 0.0317(19) -0.0022(16) 0.0085(19) 0.0141(19)
O5 0.066(3) 0.028(2) 0.035(2) -0.0138(18) -0.014(2) 0.018(2)
O6 0.021(2) 0.100(4) 0.036(2) 0.012(2) 0.0025(19) 0.017(2)
O7 0.033(2) 0.030(2) 0.035(2) 0.0080(17) -0.0121(18) 0.0133(18)
O8 0.061(3) 0.039(3) 0.089(4) 0.034(3) 0.005(3) 0.004(2)
O9 0.034(2) 0.0087(18) 0.067(3) -0.0026(18) -0.005(2) 0.0017(17)
O10 0.045(2) 0.023(2) 0.038(2) -0.0083(17) -0.0198(19) -0.0019(18)
O11 0.038(2) 0.0137(18) 0.0314(19) 0.0062(15) 0.0088(17) -0.0015(17)
O12 0.067(3) 0.039(3) 0.064(3) 0.027(2) -0.029(3) -0.006(2)
O13 0.0167(17) 0.0200(19) 0.0366(19) 0.0026(16) -0.0043(15) -0.0030(15)
O14 0.0191(17) 0.0138(17) 0.0305(19) 0.0050(14) -0.0043(15) -0.0006(14)
O15 0.0263(19) 0.025(2) 0.046(2) 0.0149(18) 0.0133(18) 0.0113(17)
O16 0.0279(19) 0.028(2) 0.033(2) -0.0106(16) 0.0015(17) 0.0106(17)
C1 0.032(3) 0.045(4) 0.033(3) 0.002(3) 0.001(3) 0.002(3)
C2 0.025(3) 0.062(4) 0.022(3) 0.002(3) -0.005(2) 0.004(3)
C3 0.013(2) 0.078(5) 0.020(3) 0.007(3) -0.002(2) 0.008(3)
C4 0.021(3) 0.058(4) 0.016(2) -0.001(3) 0.001(2) 0.004(3)
C5 0.026(3) 0.038(3) 0.019(3) -0.001(2) 0.001(2) -0.002(3)
C6 0.027(3) 0.008(2) 0.034(3) -0.004(2) 0.010(2) 0.000(2)
C7 0.038(3) 0.016(3) 0.031(3) 0.002(2) -0.008(3) 0.002(3)
C8 0.023(3) 0.013(3) 0.042(3) 0.005(2) -0.010(2) 0.002(2)
C9 0.029(3) 0.009(3) 0.033(3) -0.002(2) -0.009(2) 0.000(2)
C10 0.031(3) 0.017(3) 0.038(3) -0.004(2) -0.002(3) -0.004(2)
C11 0.041(4) 0.008(3) 0.034(4) 0.000 -0.016(4) 0.000
C12 0.029(4) 0.020(4) 0.049(5) 0.000 -0.027(4) 0.000
C13 0.023(2) 0.012(2) 0.022(2) 0.0006(19) 0.001(2) 0.000(2)
C14 0.027(3) 0.012(2) 0.023(2) 0.0012(19) 0.005(2) -0.001(2)
C15 0.042(3) 0.014(3) 0.026(3) -0.001(2) 0.008(3) -0.001(2)
C16 0.041(4) 0.013(4) 0.027(4) 0.000 0.007(3) 0.000
C17 0.029(4) 0.011(3) 0.024(3) 0.000 0.000(3) 0.000
C18 0.020(2) 0.011(2) 0.020(2) 0.0009(19) -0.002(2) -0.002(2)
C19 0.018(2) 0.013(2) 0.022(2) 0.0031(19) 0.000(2) -0.0018(19)
C20 0.019(2) 0.013(2) 0.018(2) 0.0012(19) 0.006(2) 0.0014(19)
C21 0.012(2) 0.011(2) 0.038(3) 0.002(2) 0.004(2) -0.0014(19)
C22 0.018(3) 0.017(4) 0.031(4) 0.000 0.006(3) 0.000
C23 0.008(3) 0.014(3) 0.028(4) 0.000 -0.001(3) 0.000
N1 0.071(6) 0.248(15) 0.121(9) 0.007(9) 0.023(6) 0.002(7)
C24 0.075(9) 0.71(5) 0.076(8) 0.041(16) -0.005(7) -0.107(17)
C25 0.149(14) 0.59(4) 0.071(9) -0.039(15) 0.018(9) -0.14(2)
N2 0.311(14) 0.318(16) 0.323(14) 0.000 0.010(8) 0.000
C26 0.276(14) 0.279(16) 0.280(15) 0.000 -0.005(8) 0.000
C27 0.336(17) 0.334(18) 0.310(15) 0.000 0.007(8) 0.000
N3 0.297(16) 0.302(15) 0.324(15) 0.000 0.001(9) 0.000
C28 0.121(8) 0.225(11) 0.256(10) 0.011(8) -0.065(7) -0.007(8)

loop_
_atom_type_symbol
_atom_type_description
_atom_type_scat_dispersion_real
_atom_type_scat_dispersion_imag
_atom_type_scat_source
C C 0.0030 0.0020 'International Tables Vol C Tables 4.2.6.8 and 6.1.1.4'
H H 0.0000 0.0000 'International Tables Vol C Tables 4.2.6.8 and 6.1.1.4'
N N 0.0060 0.0030 'International Tables Vol C Tables 4.2.6.8 and 6.1.1.4'
O O 0.0110 0.0060 'International Tables Vol C Tables 4.2.6.8 and 6.1.1.4'
Zn Zn 0.2840 1.4300 'International Tables Vol C Tables 4.2.6.8 and 6.1.1.4'

loop_
_geom_angle_atom_site_label_1
_geom_angle_atom_site_label_2
_geom_angle_atom_site_label_3
_geom_angle
_geom_angle_site_symmetry_1
_geom_angle_site_symmetry_3
O1 Zn1 O11 105.78(17) . 2_665
O1 Zn1 O13 113.95(15) . .
O1 Zn1 O16 105.77(17) . 6_657
O11 Zn1 O13 113.43(15) 2_665 .
O11 Zn1 O16 125.97(15) 2_665 6_657
O13 Zn1 O16 91.70(14) . 6_657
O3 Zn2 O15 177.77(15) . 5_666
O4 Zn2 O3 94.77(17) . .
O4 Zn2 O10 132.05(16) . 5_766
O4 Zn2 O14 106.45(15) . 5_666
O4 Zn2 O15 86.00(15) . 5_666
O10 Zn2 O3 90.57(16) 5_766 .
O10 Zn2 O14 121.32(15) 5_766 5_666
O10 Zn2 O15 90.46(16) 5_766 5_666
O14 Zn2 O3 88.58(14) 5_666 .
O14 Zn2 O15 89.19(14) 5_666 5_666
O6 Zn3 O5 116.9(2) . .
O6 Zn3 O9 107.8(2) . 5_766
O7 Zn3 O5 100.84(17) . .
O7 Zn3 O6 102.33(17) . .
O7 Zn3 O9 122.43(17) . 5_766
O9 Zn3 O5 107.14(18) 5_766 .
C1 O1 Zn1 121.9(4) . .
C5 O3 Zn2 135.8(4) . .
C6 O4 Zn2 137.1(3) . .
C6 O5 Zn3 131.9(4) . .
C5 O6 Zn3 129.6(4) . .
C7 O7 Zn3 114.7(3) . .
C10 O9 Zn3 124.7(4) . 5_766
C10 O10 Zn2 125.8(4) . 5_766
C15 O11 Zn1 112.1(3) . 2_664
C18 O13 Zn1 120.0(3) . .
C18 O14 Zn2 134.0(3) . 5_666
C21 O15 Zn2 121.5(3) . 5_666
C21 O16 Zn1 107.9(3) . 6_557
O1 C1 O2 124.7(6) . .
O1 C1 C2 115.9(6) . .
O2 C1 C2 119.2(6) . .
C3 C2 C1 117.7(5) . .
C3 C2 C4 117.9(5) . 5_666
C4 C2 C1 124.4(5) 5_666 .
C2 C3 H3 118.3 . .
C2 C3 C4 123.5(5) . .
C4 C3 H3 118.3 . .
C2 C4 C5 122.5(5) 5_666 .
C3 C4 C2 118.5(5) . 5_666
C3 C4 C5 118.9(5) . .
O3 C5 O6 125.3(5) . .
O3 C5 C4 117.8(5) . .
O6 C5 C4 117.0(4) . .
O4 C6 O5 127.5(5) . .
O4 C6 C13 116.4(4) . .
O5 C6 C13 116.0(4) . .
O7 C7 C8 114.6(5) . .
O8 C7 O7 124.6(5) . .
O8 C7 C8 120.2(5) . .
C9 C8 C7 125.0(5) . .
C9 C8 C12 119.3(5) . .
C12 C8 C7 115.6(5) . .
C8 C9 C10 122.1(5) . .
C8 C9 C11 119.8(5) . .
C11 C9 C10 118.1(5) . .
O9 C10 C9 116.9(5) . .
O10 C10 O9 125.4(5) . .
O10 C10 C9 117.7(5) . .
C9 C11 C9 120.6(7) 8_565 .
C9 C11 H11 119.7 . .
C9 C11 H11 119.7 8_565 .
C8 C12 C8 121.2(7) . 8_565
C8 C12 H12 119.4 . .
C8 C12 H12 119.4 8_565 .
C14 C13 C6 122.6(4) . .
C17 C13 C6 117.8(4) . .
C17 C13 C14 119.0(5) . .
C13 C14 C15 121.3(4) . .
C16 C14 C13 119.1(5) . .
C16 C14 C15 119.5(4) . .
O11 C15 C14 116.3(5) . .
O12 C15 O11 124.7(5) . .
O12 C15 C14 119.0(5) . .
C14 C16 C14 121.2(6) . 8_565
C14 C16 H16 119.4 . .
C14 C16 H16 119.4 8_565 .
C13 C17 C13 122.3(6) . 8_565
C13 C17 H17 118.8 . .
C13 C17 H17 118.8 8_565 .
O13 C18 O14 121.9(4) . .
O13 C18 C19 117.7(4) . .
O14 C18 C19 120.4(4) . .
C20 C19 C18 121.9(4) . .
C20 C19 C23 118.9(4) . .
C23 C19 C18 119.1(4) . .
C19 C20 C21 125.2(4) . .
C19 C20 C22 120.0(5) . .
C22 C20 C21 114.7(4) . .
O15 C21 O16 122.7(4) . .
O15 C21 C20 119.6(4) . .
O16 C21 C20 117.4(4) . .
C20 C22 C20 120.8(6) 8_565 .
C20 C22 H22 119.6 8_565 .
C20 C22 H22 119.6 . .
C19 C23 C19 121.2(6) 8_565 .
C19 C23 H23 119.4 8_565 .
C19 C23 H23 119.4 . .
H1A N1 H1B 107.0 . .
C24 N1 H1A 107.5 . .
C24 N1 H1B 107.5 . .
C24 N1 C25 119.1(13) . .
C25 N1 H1A 107.5 . .
C25 N1 H1B 107.5 . .
N1 C24 H24A 112.3 . .
N1 C24 H24B 107.7 . .
N1 C24 H24C 108.4 . .
H24A C24 H24B 109.5 . .
H24A C24 H24C 109.5 . .
H24B C24 H24C 109.5 . .
N1 C25 H25A 108.6 . .
N1 C25 H25B 110.6 . .
N1 C25 H25C 109.1 . .
H25A C25 H25B 109.5 . .
H25A C25 H25C 109.5 . .
H25B C25 H25C 109.5 . .
H2A N2 H2B 108.5 . .
C26 N2 H2A 110.2 . .
C26 N2 H2B 110.2 . .
C26 N2 C27 107.3(18) . .
C27 N2 H2A 110.2 . .
C27 N2 H2B 110.2 . .
N2 C26 H26A 110.4 . .
N2 C26 H26B 110.2 . .
N2 C26 H26C 107.8 . .
H26A C26 H26B 109.5 . .
H26A C26 H26C 109.5 . .
H26B C26 H26C 109.5 . .
N2 C27 H27A 108.9 . .
N2 C27 H27B 109.3 . .
N2 C27 H27C 110.2 . .
H27A C27 H27B 109.5 . .
H27A C27 H27C 109.5 . .
H27B C27 H27C 109.5 . .
H3A N3 H3B 110.3 . .
C28 N3 H3A 112.9 8_565 .
C28 N3 H3A 112.9 . .
C28 N3 H3B 112.9 8_565 .
C28 N3 H3B 112.9 . .
C28 N3 C28 94(2) 8_565 .
N3 C28 H28A 108.6 . .
N3 C28 H28B 107.6 . .
N3 C28 H28C 112.2 . .
H28A C28 H28B 109.5 . .
H28A C28 H28C 109.5 . .
H28B C28 H28C 109.5 . .

loop_
_geom_bond_atom_site_label_1
_geom_bond_atom_site_label_2
_geom_bond_distance
_geom_bond_site_symmetry_2
Zn1 O1 1.947(4) .
Zn1 O11 1.974(3) 2_665
Zn1 O13 2.002(3) .
Zn1 O16 2.010(3) 6_657
Zn2 O3 2.067(4) .
Zn2 O4 1.968(3) .
Zn2 O10 1.985(4) 5_766
Zn2 O14 1.986(3) 5_666
Zn2 O15 2.096(4) 5_666
Zn3 O5 1.949(4) .
Zn3 O6 1.932(4) .
Zn3 O7 1.922(3) .
Zn3 O9 1.937(4) 5_766
O1 C1 1.241(7) .
O2 C1 1.241(7) .
O3 C5 1.230(6) .
O4 C6 1.239(6) .
O5 C6 1.253(6) .
O6 C5 1.252(6) .
O7 C7 1.269(7) .
O8 C7 1.216(7) .
O9 Zn3 1.937(4) 5_766
O9 C10 1.268(6) .
O10 Zn2 1.985(4) 5_766
O10 C10 1.241(6) .
O11 Zn1 1.974(3) 2_664
O11 C15 1.280(6) .
O12 C15 1.223(7) .
O13 C18 1.255(6) .
O14 Zn2 1.986(3) 5_666
O14 C18 1.265(6) .
O15 Zn2 2.096(4) 5_666
O15 C21 1.240(6) .
O16 Zn1 2.010(3) 6_557
O16 C21 1.254(6) .
C1 C2 1.514(8) .
C2 C3 1.366(8) .
C2 C4 1.399(7) 5_666
C3 H3 0.9300 .
C3 C4 1.390(7) .
C4 C2 1.399(7) 5_666
C4 C5 1.492(7) .
C6 C13 1.495(6) .
C7 C8 1.514(7) .
C8 C9 1.370(7) .
C8 C12 1.387(6) .
C9 C10 1.496(7) .
C9 C11 1.388(6) .
C11 C9 1.388(6) 8_565
C11 H11 0.9300 .
C12 C8 1.387(6) 8_565
C12 H12 0.9300 .
C13 C14 1.399(6) .
C13 C17 1.385(6) .
C14 C15 1.510(7) .
C14 C16 1.398(6) .
C16 C14 1.398(6) 8_565
C16 H16 0.9300 .
C17 C13 1.385(6) 8_565
C17 H17 0.9300 .
C18 C19 1.501(6) .
C19 C20 1.380(6) .
C19 C23 1.401(5) .
C20 C21 1.519(6) .
C20 C22 1.391(5) .
C22 C20 1.391(5) 8_565
C22 H22 0.9300 .
C23 C19 1.401(5) 8_565
C23 H23 0.9300 .
N1 H1A 0.8900 .
N1 H1B 0.8900 .
N1 C24 1.383(15) .
N1 C25 1.420(15) .
C24 H24A 0.9599 .
C24 H24B 0.9601 .
C24 H24C 0.9598 .
C25 H25A 0.9600 .
C25 H25B 0.9602 .
C25 H25C 0.9602 .
N2 H2A 0.8900 .
N2 H2B 0.8900 .
N2 C26 1.370(18) .
N2 C27 1.458(18) .
C26 H26A 0.9604 .
C26 H26B 0.9600 .
C26 H26C 0.9591 .
C27 H27A 0.9598 .
C27 H27B 0.9600 .
C27 H27C 0.9599 .
N3 H3A 0.8900 .
N3 H3B 0.8900 .
N3 C28 1.625(16) 8_565
N3 C28 1.625(16) .
C28 H28A 0.9597 .
C28 H28B 0.9598 .
C28 H28C 0.9600 .

loop_
_geom_torsion_atom_site_label_1
_geom_torsion_atom_site_label_2
_geom_torsion_atom_site_label_3
_geom_torsion_atom_site_label_4
_geom_torsion
_geom_torsion_site_symmetry_1
_geom_torsion_site_symmetry_4
Zn1 O1 C1 O2 -3.6(9) . .
Zn1 O1 C1 C2 -177.0(4) . .
Zn1 O11 C15 O12 5.3(7) 2_664 .
Zn1 O11 C15 C14 -176.5(3) 2_664 .
Zn1 O13 C18 O14 -18.9(6) . .
Zn1 O13 C18 C19 162.3(3) . .
Zn1 O16 C21 O15 13.9(6) 6_557 .
Zn1 O16 C21 C20 -160.9(3) 6_557 .
Zn2 O3 C5 O6 -30.5(10) . .
Zn2 O3 C5 C4 148.6(5) . .
Zn2 O4 C6 O5 0.7(9) . .
Zn2 O4 C6 C13 177.8(3) . .
Zn2 O10 C10 O9 11.0(8) 5_766 .
Zn2 O10 C10 C9 -166.8(4) 5_766 .
Zn2 O14 C18 O13 154.1(3) 5_666 .
Zn2 O14 C18 C19 -27.2(7) 5_666 .
Zn2 O15 C21 O16 130.1(4) 5_666 .
Zn2 O15 C21 C20 -55.3(5) 5_666 .
Zn3 O5 C6 O4 4.7(9) . .
Zn3 O5 C6 C13 -172.4(4) . .
Zn3 O6 C5 O3 -4.3(10) . .
Zn3 O6 C5 C4 176.6(4) . .
Zn3 O7 C7 O8 18.0(7) . .
Zn3 O7 C7 C8 -154.0(3) . .
Zn3 O9 C10 O10 51.0(8) 5_766 .
Zn3 O9 C10 C9 -131.2(4) 5_766 .
O1 C1 C2 C3 80.5(8) . .
O1 C1 C2 C4 -98.3(7) . 5_666
O2 C1 C2 C3 -93.3(8) . .
O2 C1 C2 C4 87.9(9) . 5_666
O4 C6 C13 C14 29.8(7) . .
O4 C6 C13 C17 -141.6(6) . .
O5 C6 C13 C14 -152.8(5) . .
O5 C6 C13 C17 35.8(7) . .
O7 C7 C8 C9 -112.7(6) . .
O7 C7 C8 C12 71.4(7) . .
O8 C7 C8 C9 74.9(8) . .
O8 C7 C8 C12 -101.0(7) . .
O13 C18 C19 C20 143.4(5) . .
O13 C18 C19 C23 -32.8(7) . .
O14 C18 C19 C20 -35.4(7) . .
O14 C18 C19 C23 148.4(5) . .
C1 C2 C3 C4 177.6(6) . .
C2 C3 C4 C2 3.5(11) . 5_666
C2 C3 C4 C5 -177.9(6) . .
C2 C4 C5 O3 -11.6(9) 5_666 .
C2 C4 C5 O6 167.6(6) 5_666 .
C3 C4 C5 O3 170.0(6) . .
C3 C4 C5 O6 -10.9(9) . .
C4 C2 C3 C4 -3.5(11) 5_666 .
C6 C13 C14 C15 8.3(7) . .
C6 C13 C14 C16 -171.8(5) . .
C6 C13 C17 C13 170.2(4) . 8_565
C7 C8 C9 C10 4.0(8) . .
C7 C8 C9 C11 -176.0(6) . .
C7 C8 C12 C8 176.7(5) . 8_565
C8 C9 C10 O9 21.3(8) . .
C8 C9 C10 O10 -160.7(5) . .
C8 C9 C11 C9 0.1(11) . 8_565
C9 C8 C12 C8 0.6(12) . 8_565
C10 C9 C11 C9 -180.0(5) . 8_565
C11 C9 C10 O9 -158.7(6) . .
C11 C9 C10 O10 19.3(8) . .
C12 C8 C9 C10 179.7(6) . .
C12 C8 C9 C11 -0.3(9) . .
C13 C14 C15 O11 64.0(6) . .
C13 C14 C15 O12 -117.6(6) . .
C13 C14 C16 C14 2.5(11) . 8_565
C14 C13 C17 C13 -1.5(10) . 8_565
C15 C14 C16 C14 -177.6(5) . 8_565
C16 C14 C15 O11 -115.8(6) . .
C16 C14 C15 O12 62.5(8) . .
C17 C13 C14 C15 179.6(5) . .
C17 C13 C14 C16 -0.5(8) . .
C18 C19 C20 C21 1.8(7) . .
C18 C19 C20 C22 -176.8(5) . .
C18 C19 C23 C19 -179.6(4) . 8_565
C19 C20 C21 O15 77.2(6) . .
C19 C20 C21 O16 -107.9(5) . .
C19 C20 C22 C20 -3.0(10) . 8_565
C20 C19 C23 C19 4.1(9) . 8_565
C21 C20 C22 C20 178.3(4) . 8_565
C22 C20 C21 O15 -104.2(6) . .
C22 C20 C21 O16 70.8(6) . .
C23 C19 C20 C21 178.1(5) . .
C23 C19 C20 C22 -0.5(8) . .
